data_1535507
loop_
_publ_author_name
'Tkachev, V.V.'
'Kuznetsov, V.Ya.'
'Atovmyan, L.O.'

_publ_section_title
;
 Crystal structure of beta-modification of K2 Zr F2 (S O4)2 * (H2 O)2
;
_journal_name_full
;
Koordinatsionnaya Khimiya (= Coordination Chemistry (USSR))
;
_journal_page_first 335
_journal_page_last 337
_journal_volume 21
_journal_year 1995
_chemical_formula_sum 'F2 H4 K2 O10 S2 Zr'
_chemical_name_systematic 'K2 (Zr F2 (S O4)2) (H2 O)2'
_space_group_IT_number 14
_symmetry_space_group_name_Hall '-P 2ybc'
_symmetry_space_group_name_H-M 'P 1 21/c 1'
_cell_angle_alpha 90
_cell_angle_beta 107.37
_cell_angle_gamma 90
_cell_formula_units_Z 4
_cell_length_a 10.603
_cell_length_b 7.289
_cell_length_c 13.559
_cell_volume 1000.123
_citation_journal_id_ASTM KOKHDC
_cod_data_source_file Tkachev_KOKHDC_1995_1485.cif
_cod_data_source_block H4F2K2O10S2Zr1
_cod_original_formula_sum 'H4 F2 K2 O10 S2 Zr1'
_cod_database_code 1535507

loop_
_symmetry_equiv_pos_as_xyz
x,y,z
-x,y+1/2,-z+1/2
-x,-y,-z
x,-y-1/2,z-1/2

loop_
_atom_site_label
_atom_site_type_symbol
_atom_site_fract_x
_atom_site_fract_y
_atom_site_fract_z
_atom_site_occupancy
_atom_site_U_iso_or_equiv
O2 O-2 0.252 0.143 0.6703 1 0.0
K2 K+1 0.6596 0.0072 0.8264 1 0.0
O10 O-2 -0.2815 -0.148 0.6376 1 0.0
O5 O-2 0.1362 -0.1867 0.7731 1 0.0
F2 F-1 0.4558 0.1215 0.883 1 0.0
S2 S+6 0.028 -0.2618 0.6835 1 0.0
O4 O-2 0.4447 0.0835 0.6165 1 0.0
K1 K+1 0.0153 -0.2489 0.4357 1 0.0
O6 O-2 -0.0734 -0.3348 0.7291 1 0.0
O8 O-2 -0.0307 -0.1182 0.6106 1 0.0
S1 S+6 0.3335 -0.0018 0.6369 1 0.0
O1 O-2 0.3766 -0.1212 0.7307 1 0.0
O9 O-2 0.3696 -0.2063 0.9168 1 0.0
O3 O-2 0.2537 -0.1071 0.5496 1 0.0
Zr1 Zr+4 0.2689 0.0392 0.8293 1 0.0
O7 O-2 0.0801 -0.4088 0.636 1 0.0
F1 F-1 0.2226 0.0386 0.9598 1 0.0
